data_7055412
loop_
_publ_author_name
'Sahu, Nilima'
'Das, Dipankar'
'Mondal, Sudipa'
'Roy, Suman'
'Dutta, Paramita'
'Sepay, Nayim'
'Gupta, Suvroma'
'L\'opez-Torres, Elena'
'Sinha, Chittaranjan'

_publ_section_title
;
 The structural characterization and biological activity of
 sulfamethoxazolyl-azo-p-cresol, its copper(ii) complex and their
 theoretical studies
;
_journal_issue 6
_journal_name_full 'New J. Chem.'
_journal_page_first 5019
_journal_paper_doi 10.1039/C5NJ02983J
_journal_volume 40
_journal_year 2016
_chemical_formula_moiety 'C34 H30 Cu N8 O8 S2'
_chemical_formula_sum 'C34 H30 Cu N8 O8 S2'
_chemical_formula_weight 806.32
_chemical_name_systematic
; 
 ? 
;
_space_group_IT_number 14
_symmetry_cell_setting monoclinic
_symmetry_space_group_name_Hall '-P 2ybc'
_symmetry_space_group_name_H-M 'P 1 21/c 1'
_atom_sites_solution_hydrogens geom
_atom_sites_solution_primary direct
_atom_sites_solution_secondary difmap
_audit_creation_method SHELXL-97
_audit_update_record
;
2016-01-25 deposited with the CCDC.
2016-03-08 downloaded from the CCDC.
;
_cell_angle_alpha 90.00
_cell_angle_beta 91.985(2)
_cell_angle_gamma 90.00
_cell_formula_units_Z 2
_cell_length_a 11.2861(3)
_cell_length_b 13.9823(3)
_cell_length_c 11.9367(3)
_cell_measurement_reflns_used 6584
_cell_measurement_temperature 296(2)
_cell_measurement_theta_max 24.18
_cell_measurement_theta_min 2.24
_cell_volume 1882.55(8)
_computing_cell_refinement 'Bruker SAINT'
_computing_data_collection 'Bruker APEX2'
_computing_data_reduction 'Bruker SAINT'
_computing_molecular_graphics 'Bruker SHELXTL'
_computing_publication_material 'Bruker SHELXTL'
_computing_structure_refinement 'SHELXL-97 (Sheldrick, 1997)'
_computing_structure_solution 'SHELXS-97 (Sheldrick, 1990)'
_diffrn_ambient_temperature 296(2)
_diffrn_measured_fraction_theta_full 0.997
_diffrn_measured_fraction_theta_max 0.997
_diffrn_measurement_device_type 'Bruker APEX-II CCD'
_diffrn_measurement_method '\f and \w scans'
_diffrn_radiation_monochromator graphite
_diffrn_radiation_source 'fine-focus sealed tube'
_diffrn_radiation_type MoK\a
_diffrn_radiation_wavelength 0.71073
_diffrn_reflns_av_R_equivalents 0.0534
_diffrn_reflns_av_unetI/netI 0.0384
_diffrn_reflns_limit_h_max 13
_diffrn_reflns_limit_h_min -13
_diffrn_reflns_limit_k_max 16
_diffrn_reflns_limit_k_min -16
_diffrn_reflns_limit_l_max 14
_diffrn_reflns_limit_l_min -14
_diffrn_reflns_number 26868
_diffrn_reflns_theta_full 25.35
_diffrn_reflns_theta_max 25.35
_diffrn_reflns_theta_min 1.81
_exptl_absorpt_coefficient_mu 0.751
_exptl_absorpt_correction_T_max 0.9423
_exptl_absorpt_correction_T_min 0.8766
_exptl_absorpt_correction_type multi-scan
_exptl_crystal_colour red
_exptl_crystal_density_diffrn 1.422
_exptl_crystal_density_method 'not measured'
_exptl_crystal_description prismatic
_exptl_crystal_F_000 830
_exptl_crystal_size_max 0.18
_exptl_crystal_size_mid 0.17
_exptl_crystal_size_min 0.08
_refine_diff_density_max 0.310
_refine_diff_density_min -0.272
_refine_diff_density_rms 0.085
_refine_ls_extinction_method none
_refine_ls_goodness_of_fit_ref 1.074
_refine_ls_hydrogen_treatment mixed
_refine_ls_matrix_type full
_refine_ls_number_parameters 247
_refine_ls_number_reflns 3445
_refine_ls_number_restraints 0
_refine_ls_restrained_S_all 1.074
_refine_ls_R_factor_all 0.0675
_refine_ls_R_factor_gt 0.0380
_refine_ls_shift/su_max 0.000
_refine_ls_shift/su_mean 0.000
_refine_ls_structure_factor_coef Fsqd
_refine_ls_weighting_details 'calc w=1/[\s^2^(Fo^2^)+(0.0719P)^2^+0.0000P] where P=(Fo^2^+2Fc^2^)/3'
_refine_ls_weighting_scheme calc
_refine_ls_wR_factor_gt 0.0999
_refine_ls_wR_factor_ref 0.1216
_reflns_number_gt 2481
_reflns_number_total 3445
_reflns_threshold_expression >2sigma(I)
_cod_data_source_file c5nj02983j2.cif
_cod_data_source_block datos_0m
_cod_depositor_comments
;
The following automatic conversions were performed:

'_symmetry_cell_setting' value 'Monoclinic' changed to 'monoclinic'
according to
/usr/data/users/saulius/crontab/automatic-downloads/rss-feeds/RSC/lib/dictionaries/cif_core.dic
dictionary named 'cif_core.dic' version 2.4.2 from 2011-04-26.

Automatic conversion script
Id: cif_fix_values 4268 2015-11-12 08:31:59Z antanas 

 Adding full bibliography for 7055412--7055413.cif.
;
_cod_original_sg_symbol_H-M P2(1)/c
_cod_database_code 7055412

loop_
_symmetry_equiv_pos_as_xyz
'x, y, z'
'-x, y+1/2, -z+1/2'
'-x, -y, -z'
'x, -y-1/2, z-1/2'

loop_
_atom_site_label
_atom_site_type_symbol
_atom_site_fract_x
_atom_site_fract_y
_atom_site_fract_z
_atom_site_U_iso_or_equiv
_atom_site_adp_type
_atom_site_occupancy
_atom_site_symmetry_multiplicity
_atom_site_calc_flag
_atom_site_refinement_flags
Cu1 Cu 1.0000 0.5000 1.0000 0.04271(19) Uani 1 2 d S
C1 C 0.9153(3) 0.31966(18) 1.0577(2) 0.0414(7) Uani 1 1 d .
C6 C 0.7980(3) 0.34544(19) 1.0247(2) 0.0421(7) Uani 1 1 d .
C5 C 0.7008(3) 0.2914(2) 1.0628(3) 0.0508(8) Uani 1 1 d .
H5 H 0.6243 0.3081 1.0387 0.061 Uiso 1 1 calc R
C4 C 0.7166(3) 0.2161(2) 1.1334(3) 0.0566(9) Uani 1 1 d .
C3 C 0.8327(3) 0.1897(2) 1.1637(3) 0.0628(9) Uani 1 1 d .
H3 H 0.8448 0.1374 1.2107 0.075 Uiso 1 1 calc R
C2 C 0.9297(3) 0.2383(2) 1.1266(3) 0.0585(9) Uani 1 1 d .
H2 H 1.0056 0.2173 1.1472 0.070 Uiso 1 1 calc R
C7 C 0.7993(3) 0.54003(18) 0.8308(2) 0.0372(6) Uani 1 1 d .
C8 C 0.8791(3) 0.5701(2) 0.7534(3) 0.0501(8) Uani 1 1 d .
H8 H 0.9572 0.5488 0.7581 0.060 Uiso 1 1 calc R
C9 C 0.8430(3) 0.6317(2) 0.6692(3) 0.0544(8) Uani 1 1 d .
H9 H 0.8960 0.6509 0.6156 0.065 Uiso 1 1 calc R
C10 C 0.7280(3) 0.66469(19) 0.6646(2) 0.0435(7) Uani 1 1 d .
C11 C 0.6482(3) 0.63583(19) 0.7421(3) 0.0467(7) Uani 1 1 d .
H11 H 0.5709 0.6590 0.7386 0.056 Uiso 1 1 calc R
C12 C 0.6836(3) 0.57210(19) 0.8255(2) 0.0431(7) Uani 1 1 d .
H12 H 0.6298 0.5511 0.8774 0.052 Uiso 1 1 calc R
C13 C 0.7683(3) 0.9030(2) 0.6552(3) 0.0476(7) Uani 1 1 d .
C14 C 0.6768(3) 0.9276(3) 0.7254(3) 0.0706(10) Uani 1 1 d .
H14 H 0.6015 0.9006 0.7263 0.085 Uiso 1 1 calc R
C15 C 0.7188(4) 0.9971(3) 0.7902(3) 0.0688(10) Uani 1 1 d .
C16 C 0.6729(5) 1.0539(4) 0.8839(4) 0.1176(18) Uani 1 1 d .
H16A H 0.5968 1.0296 0.9035 0.176 Uiso 1 1 calc R
H16B H 0.6653 1.1196 0.8614 0.176 Uiso 1 1 calc R
H16C H 0.7270 1.0494 0.9476 0.176 Uiso 1 1 calc R
C17 C 0.6126(3) 0.1604(3) 1.1766(4) 0.0820(12) Uani 1 1 d .
H17A H 0.5400 0.1869 1.1461 0.123 Uiso 1 1 calc R
H17B H 0.6132 0.1642 1.2569 0.123 Uiso 1 1 calc R
H17C H 0.6188 0.0947 1.1542 0.123 Uiso 1 1 calc R
H2A H 0.836(3) 0.829(2) 0.546(3) 0.041(10) Uiso 1 1 d .
N1 N 0.8610(3) 0.9569(2) 0.6726(3) 0.0701(9) Uani 1 1 d .
N2 N 0.7717(3) 0.83678(18) 0.5693(2) 0.0503(7) Uani 1 1 d .
N3 N 0.8436(2) 0.47626(14) 0.91772(19) 0.0383(5) Uani 1 1 d .
N4 N 0.7661(2) 0.41625(15) 0.94773(19) 0.0430(6) Uani 1 1 d .
O1 O 0.8296(2) 1.01817(18) 0.7605(2) 0.0792(8) Uani 1 1 d .
O2 O 0.7157(3) 0.70189(16) 0.45153(19) 0.0782(8) Uani 1 1 d .
O3 O 0.5666(2) 0.77382(17) 0.5733(2) 0.0745(7) Uani 1 1 d .
O4 O 1.00933(16) 0.36631(13) 1.02556(17) 0.0472(5) Uani 1 1 d .
S1 S 0.68511(8) 0.74412(5) 0.55524(7) 0.0547(3) Uani 1 1 d .

loop_
_atom_site_aniso_label
_atom_site_aniso_U_11
_atom_site_aniso_U_22
_atom_site_aniso_U_33
_atom_site_aniso_U_23
_atom_site_aniso_U_13
_atom_site_aniso_U_12
Cu1 0.0374(3) 0.0347(3) 0.0553(4) 0.0114(2) -0.0091(2) -0.0041(2)
C1 0.0419(18) 0.0352(14) 0.0471(17) 0.0057(12) 0.0004(13) -0.0034(12)
C6 0.0409(17) 0.0391(14) 0.0462(17) 0.0075(12) -0.0033(13) -0.0057(13)
C5 0.0407(18) 0.0535(18) 0.058(2) 0.0144(14) -0.0027(15) -0.0080(14)
C4 0.053(2) 0.0536(18) 0.063(2) 0.0168(16) 0.0049(17) -0.0115(15)
C3 0.060(2) 0.0534(19) 0.074(2) 0.0333(17) -0.0003(18) -0.0068(16)
C2 0.049(2) 0.0490(17) 0.077(2) 0.0235(16) -0.0062(17) 0.0011(15)
C7 0.0389(17) 0.0321(13) 0.0402(16) 0.0008(11) -0.0061(13) -0.0029(12)
C8 0.0377(17) 0.0574(18) 0.0551(19) 0.0180(15) 0.0010(15) 0.0045(14)
C9 0.048(2) 0.063(2) 0.0523(19) 0.0200(15) 0.0019(15) -0.0041(15)
C10 0.0461(18) 0.0385(15) 0.0448(17) 0.0071(12) -0.0134(14) -0.0056(13)
C11 0.0390(18) 0.0446(16) 0.0558(19) 0.0052(14) -0.0089(15) -0.0002(13)
C12 0.0392(17) 0.0438(15) 0.0461(17) 0.0031(13) -0.0001(13) -0.0068(13)
C13 0.0472(19) 0.0442(16) 0.0512(19) 0.0102(14) 0.0020(15) -0.0039(14)
C14 0.060(2) 0.082(2) 0.071(2) -0.002(2) 0.015(2) -0.0208(19)
C15 0.065(3) 0.078(3) 0.064(2) -0.0037(19) 0.016(2) -0.0058(19)
C16 0.111(4) 0.144(5) 0.100(4) -0.040(3) 0.041(3) 0.004(3)
C17 0.062(3) 0.082(3) 0.102(3) 0.041(2) 0.010(2) -0.016(2)
N1 0.0522(19) 0.0763(19) 0.082(2) -0.0326(17) 0.0125(16) -0.0125(15)
N2 0.056(2) 0.0450(15) 0.0503(17) 0.0050(12) 0.0019(15) -0.0094(13)
N3 0.0385(14) 0.0356(11) 0.0408(13) 0.0050(10) -0.0002(11) -0.0015(10)
N4 0.0407(14) 0.0406(12) 0.0477(14) 0.0072(10) -0.0017(11) -0.0076(11)
O1 0.0654(18) 0.0880(18) 0.0847(19) -0.0355(14) 0.0102(14) -0.0148(14)
O2 0.125(2) 0.0637(14) 0.0435(14) 0.0020(11) -0.0270(14) -0.0126(14)
O3 0.0473(15) 0.0751(15) 0.0987(19) 0.0326(14) -0.0300(13) -0.0085(12)
O4 0.0369(12) 0.0370(10) 0.0676(14) 0.0125(9) 0.0002(10) -0.0029(8)
S1 0.0626(6) 0.0471(4) 0.0527(5) 0.0144(4) -0.0244(4) -0.0104(4)

loop_
_atom_type_symbol
_atom_type_description
_atom_type_scat_dispersion_real
_atom_type_scat_dispersion_imag
_atom_type_scat_source
C C 0.0033 0.0016 'International Tables Vol C Tables 4.2.6.8 and 6.1.1.4'
H H 0.0000 0.0000 'International Tables Vol C Tables 4.2.6.8 and 6.1.1.4'
N N 0.0061 0.0033 'International Tables Vol C Tables 4.2.6.8 and 6.1.1.4'
O O 0.0106 0.0060 'International Tables Vol C Tables 4.2.6.8 and 6.1.1.4'
S S 0.1246 0.1234 'International Tables Vol C Tables 4.2.6.8 and 6.1.1.4'
Cu Cu 0.3201 1.2651 'International Tables Vol C Tables 4.2.6.8 and 6.1.1.4'

loop_
_geom_angle_atom_site_label_1
_geom_angle_atom_site_label_2
_geom_angle_atom_site_label_3
_geom_angle
_geom_angle_site_symmetry_1
_geom_angle_site_symmetry_3
O4 Cu1 O4 180.000(2) . 3_767
O4 Cu1 N3 87.64(8) . .
O4 Cu1 N3 92.36(8) 3_767 .
O4 Cu1 N3 92.35(8) . 3_767
O4 Cu1 N3 87.65(8) 3_767 3_767
N3 Cu1 N3 180.00(11) . 3_767
O4 C1 C2 119.5(3) . .
O4 C1 C6 123.3(2) . .
C2 C1 C6 117.1(3) . .
N4 C6 C1 125.7(3) . .
N4 C6 C5 113.9(3) . .
C1 C6 C5 120.1(2) . .
C4 C5 C6 121.7(3) . .
C4 C5 H5 119.2 . .
C6 C5 H5 119.2 . .
C5 C4 C3 117.9(3) . .
C5 C4 C17 121.6(3) . .
C3 C4 C17 120.4(3) . .
C2 C3 C4 122.4(3) . .
C2 C3 H3 118.8 . .
C4 C3 H3 118.8 . .
C3 C2 C1 120.6(3) . .
C3 C2 H2 119.7 . .
C1 C2 H2 119.7 . .
C8 C7 C12 120.6(3) . .
C8 C7 N3 116.9(2) . .
C12 C7 N3 122.5(2) . .
C9 C8 C7 119.9(3) . .
C9 C8 H8 120.1 . .
C7 C8 H8 120.1 . .
C8 C9 C10 119.6(3) . .
C8 C9 H9 120.2 . .
C10 C9 H9 120.2 . .
C11 C10 C9 120.9(3) . .
C11 C10 S1 120.8(2) . .
C9 C10 S1 118.3(2) . .
C10 C11 C12 119.5(3) . .
C10 C11 H11 120.2 . .
C12 C11 H11 120.2 . .
C7 C12 C11 119.5(3) . .
C7 C12 H12 120.3 . .
C11 C12 H12 120.3 . .
N1 C13 N2 117.6(3) . .
N1 C13 C14 111.6(3) . .
N2 C13 C14 130.6(3) . .
C15 C14 C13 106.0(3) . .
C15 C14 H14 127.0 . .
C13 C14 H14 127.0 . .
C14 C15 O1 109.0(3) . .
C14 C15 C16 135.3(4) . .
O1 C15 C16 115.8(4) . .
C15 C16 H16A 109.5 . .
C15 C16 H16B 109.5 . .
H16A C16 H16B 109.5 . .
C15 C16 H16C 109.5 . .
H16A C16 H16C 109.5 . .
H16B C16 H16C 109.5 . .
C4 C17 H17A 109.5 . .
C4 C17 H17B 109.5 . .
H17A C17 H17B 109.5 . .
C4 C17 H17C 109.5 . .
H17A C17 H17C 109.5 . .
H17B C17 H17C 109.5 . .
C13 N1 O1 104.5(3) . .
C13 N2 S1 125.2(3) . .
C13 N2 H2A 113(2) . .
S1 N2 H2A 115(2) . .
N4 N3 C7 112.7(2) . .
N4 N3 Cu1 124.72(18) . .
C7 N3 Cu1 121.55(17) . .
N3 N4 C6 119.5(2) . .
C15 O1 N1 108.8(3) . .
C1 O4 Cu1 119.69(16) . .
O3 S1 O2 120.60(16) . .
O3 S1 N2 108.42(16) . .
O2 S1 N2 104.89(16) . .
O3 S1 C10 107.82(15) . .
O2 S1 C10 108.22(14) . .
N2 S1 C10 106.01(14) . .

loop_
_geom_bond_atom_site_label_1
_geom_bond_atom_site_label_2
_geom_bond_distance
_geom_bond_site_symmetry_2
Cu1 O4 1.8963(18) .
Cu1 O4 1.8963(18) 3_767
Cu1 N3 2.017(2) .
Cu1 N3 2.017(2) 3_767
C1 O4 1.314(3) .
C1 C2 1.410(4) .
C1 C6 1.415(4) .
C6 N4 1.389(3) .
C6 C5 1.420(4) .
C5 C4 1.356(4) .
C5 H5 0.9300 .
C4 C3 1.397(5) .
C4 C17 1.514(4) .
C3 C2 1.374(4) .
C3 H3 0.9300 .
C2 H2 0.9300 .
C7 C8 1.378(4) .
C7 C12 1.381(4) .
C7 N3 1.444(3) .
C8 C9 1.374(4) .
C8 H8 0.9300 .
C9 C10 1.377(4) .
C9 H9 0.9300 .
C10 C11 1.375(4) .
C10 S1 1.768(3) .
C11 C12 1.384(4) .
C11 H11 0.9300 .
C12 H12 0.9300 .
C13 N1 1.301(4) .
C13 N2 1.382(4) .
C13 C14 1.396(5) .
C14 C15 1.320(5) .
C14 H14 0.9300 .
C15 O1 1.345(5) .
C15 C16 1.480(5) .
C16 H16A 0.9600 .
C16 H16B 0.9600 .
C16 H16C 0.9600 .
C17 H17A 0.9600 .
C17 H17B 0.9600 .
C17 H17C 0.9600 .
N1 O1 1.409(4) .
N2 S1 1.628(3) .
N2 H2A 0.80(3) .
N3 N4 1.272(3) .
O2 S1 1.425(3) .
O3 S1 1.424(3) .

loop_
_geom_hbond_atom_site_label_D
_geom_hbond_atom_site_label_H
_geom_hbond_atom_site_label_A
_geom_hbond_distance_DH
_geom_hbond_distance_HA
_geom_hbond_distance_DA
_geom_hbond_angle_DHA
_geom_hbond_site_symmetry_A
N2 H2A O4 0.80(3) 2.03(3) 2.785(4) 157(3) 2_756
